data_4340436
loop_
_publ_author_name
'Ke, Yanxiong'
'Collins, David J.'
'Zhou, Hong-Cai'

_publ_section_title
;
 Synthesis and structure of cuboctahedral and anticuboctahedral cages
 containing 12 quadruply bonded dimolybdenum units.
;
_journal_issue 12
_journal_name_full 'Inorganic chemistry'
_journal_page_first 4154
_journal_page_last 4156
_journal_paper_doi 10.1021/ic050460z
_journal_volume 44
_journal_year 2005
_chemical_formula_moiety 'Cu24 24(C12 H12 O4) 12(C5 H5 N) 12(C H3 O) (H2 O)'
_chemical_formula_sum 'C360 H386 Cu24 N12 O109'
_chemical_formula_weight 8149.77
_chemical_melting_point ?
_chemical_name_common none
_chemical_name_systematic
; 
 ? 
;
_space_group_IT_number 136
_symmetry_cell_setting tetragonal
_symmetry_space_group_name_Hall '-P 4n 2n'
_symmetry_space_group_name_H-M 'P 42/m n m'
_atom_sites_solution_hydrogens geom
_atom_sites_solution_primary direct
_atom_sites_solution_secondary difmap
_audit_creation_method SHELXL-97
_cell_angle_alpha 90.00
_cell_angle_beta 90.00
_cell_angle_gamma 90.00
_cell_formula_units_Z 2
_cell_length_a 28.4962(5)
_cell_length_b 28.4962(5)
_cell_length_c 42.1861(16)
_cell_measurement_reflns_used 8380
_cell_measurement_temperature 293(2)
_cell_measurement_theta_max 22.43
_cell_measurement_theta_min 2.24
_cell_volume 34256.5(16)
_computing_cell_refinement 'Bruker SMART'
_computing_data_collection 'Bruker SMART'
_computing_data_reduction 'Bruker SAINT'
_computing_molecular_graphics 'Bruker SHELXTL'
_computing_publication_material 'Bruker SHELXTL'
_computing_structure_refinement 'SHELXL-97 (Sheldrick, 1997)'
_computing_structure_solution 'SHELXS-97 (Sheldrick, 1990)'
_diffrn_ambient_temperature 293(2)
_diffrn_measured_fraction_theta_full 0.998
_diffrn_measured_fraction_theta_max 0.998
_diffrn_measurement_device_type 'CCD area detector'
_diffrn_measurement_method 'phi and omega scans'
_diffrn_radiation_monochromator graphite
_diffrn_radiation_source 'fine-focus sealed tube'
_diffrn_radiation_type MoK\a
_diffrn_radiation_wavelength 0.71073
_diffrn_reflns_av_R_equivalents 0.0799
_diffrn_reflns_av_sigmaI/netI 0.0441
_diffrn_reflns_limit_h_max 34
_diffrn_reflns_limit_h_min -34
_diffrn_reflns_limit_k_max 34
_diffrn_reflns_limit_k_min -34
_diffrn_reflns_limit_l_max 29
_diffrn_reflns_limit_l_min -50
_diffrn_reflns_number 200545
_diffrn_reflns_theta_full 25.39
_diffrn_reflns_theta_max 25.39
_diffrn_reflns_theta_min 0.86
_diffrn_standards_decay_% none
_exptl_absorpt_coefficient_mu 0.773
_exptl_absorpt_correction_T_max 0.758
_exptl_absorpt_correction_T_min 0.680
_exptl_absorpt_correction_type sphere
_exptl_absorpt_process_details sadas
_exptl_crystal_colour blue
_exptl_crystal_density_diffrn 0.790
_exptl_crystal_density_meas ?
_exptl_crystal_density_method 'not measured'
_exptl_crystal_description block
_exptl_crystal_F_000 8396
_exptl_crystal_size_max 0.50
_exptl_crystal_size_mid 0.46
_exptl_crystal_size_min 0.36
_refine_diff_density_max 1.821
_refine_diff_density_min -0.760
_refine_diff_density_rms 0.124
_refine_ls_extinction_method none
_refine_ls_goodness_of_fit_ref 1.071
_refine_ls_hydrogen_treatment mixed
_refine_ls_matrix_type full
_refine_ls_number_parameters 626
_refine_ls_number_reflns 16463
_refine_ls_number_restraints 25
_refine_ls_restrained_S_all 1.072
_refine_ls_R_factor_all 0.0937
_refine_ls_R_factor_gt 0.0701
_refine_ls_shift/su_max 2.598
_refine_ls_shift/su_mean 0.004
_refine_ls_structure_factor_coef Fsqd
_refine_ls_weighting_details 'calc w=1/[\s^2^(Fo^2^)+(0.1415P)^2^+0.0000P] where P=(Fo^2^+2Fc^2^)/3'
_refine_ls_weighting_scheme calc
_refine_ls_wR_factor_gt 0.2041
_refine_ls_wR_factor_ref 0.2169
_reflns_number_gt 11608
_reflns_number_total 16463
_reflns_threshold_expression >2sigma(I)
_cod_data_source_file ic050460zsi20050328_065938.cif
_cod_data_source_block xamd368s
_cod_depositor_comments
;
The following automatic conversions were performed:

'_chemical_melting_point' value 'not measured' was changed to '?' -
the value is undefined or not given.

'_symmetry_cell_setting' value
'Tetragonal' changed to 'tetragonal' according to
/usr/data/users/saulius/automatic-downloads/retrospective/ACS/lib/dictionaries/cif_core.dic
dictionary named 'cif_core.dic' version 2.4.2 from 2011-04-26.

Automatic conversion script
Id: cif_fix_values 2281 2013-09-26 08:29:07Z andrius 

The following automatic conversions were performed:

'_exptl_crystal_density_meas' value 'not measured' was changed to '?'
- the value is perceived as not measured.

Automatic conversion script
Id: cif_fix_values 3008 2015-01-20 13:52:24Z robertas 
;
_cod_original_sg_symbol_H-M P4(2)/mnm
_cod_database_code 4340436

loop_
_symmetry_equiv_pos_as_xyz
'x, y, z'
'-y+1/2, x+1/2, z+1/2'
'-x, -y, z'
'y+1/2, -x+1/2, z+1/2'
'-x+1/2, y+1/2, z+1/2'
'y, x, z'
'x+1/2, -y+1/2, z+1/2'
'-y, -x, z'
'-x, -y, -z'
'y-1/2, -x-1/2, -z-1/2'
'x, y, -z'
'-y-1/2, x-1/2, -z-1/2'
'x-1/2, -y-1/2, -z-1/2'
'-y, -x, -z'
'-x-1/2, y-1/2, -z-1/2'
'y, x, -z'

loop_
_atom_site_label
_atom_site_type_symbol
_atom_site_fract_x
_atom_site_fract_y
_atom_site_fract_z
_atom_site_U_iso_or_equiv
_atom_site_adp_type
_atom_site_occupancy
_atom_site_symmetry_multiplicity
_atom_site_calc_flag
_atom_site_refinement_flags
Cu1 Cu 0.24209(2) 0.24209(2) 0.5000 0.0381(2) Uani 1 4 d S
Cu2 Cu 0.30724(2) 0.30724(2) 0.5000 0.0379(2) Uani 1 4 d S
Cu3 Cu 0.558268(17) 0.179512(15) 0.373941(12) 0.04128(16) Uani 1 1 d .
Cu4 Cu 0.547818(18) 0.258126(16) 0.405186(12) 0.04334(16) Uani 1 1 d .
Cu5 Cu 0.5000 0.5000 0.25090(2) 0.0385(2) Uani 1 4 d S
Cu6 Cu 0.5000 0.5000 0.31295(2) 0.0353(2) Uani 1 4 d S
O1 O 0.28072(10) 0.21269(10) 0.46733(7) 0.0505(7) Uani 1 1 d .
O2 O 0.33648(9) 0.26776(9) 0.46741(7) 0.0486(7) Uani 1 1 d .
O3 O 0.49163(9) 0.16952(10) 0.38419(7) 0.0500(7) Uani 1 1 d .
O4 O 0.48291(10) 0.23757(10) 0.41026(7) 0.0553(8) Uani 1 1 d .
O5 O 0.53190(11) 0.28576(9) 0.36412(7) 0.0542(8) Uani 1 1 d .
O6 O 0.53920(11) 0.21831(9) 0.33716(7) 0.0524(7) Uani 1 1 d .
O7 O 0.50042(10) 0.43141(9) 0.30812(6) 0.0464(7) Uani 1 1 d .
O8 O 0.50032(10) 0.43133(9) 0.25500(7) 0.0492(7) Uani 1 1 d .
O9 O 0.61449(11) 0.26672(10) 0.39560(8) 0.0583(8) Uani 1 1 d .
O10 O 0.62307(10) 0.20097(10) 0.36755(7) 0.0542(8) Uani 1 1 d .
O11 O 0.56451(12) 0.22226(11) 0.44271(7) 0.0578(8) Uani 1 1 d .
O12 O 0.57612(10) 0.15495(10) 0.41605(7) 0.0532(7) Uani 1 1 d .
C1 C 0.34596(14) 0.20209(14) 0.43346(10) 0.0445(9) Uani 1 1 d .
C2 C 0.32529(15) 0.16536(16) 0.41903(12) 0.0590(12) Uani 1 1 d .
H2 H 0.2944 0.1578 0.4240 0.071 Uiso 1 1 calc R
C3 C 0.34961(19) 0.13826(19) 0.39666(13) 0.0762(16) Uani 1 1 d .
C4 C 0.39660(15) 0.14940(17) 0.39103(12) 0.0610(13) Uani 1 1 d .
H4 H 0.4143 0.1309 0.3773 0.073 Uiso 1 1 calc R
C5 C 0.41700(14) 0.18759(14) 0.40562(9) 0.0436(9) Uani 1 1 d .
C6 C 0.39207(13) 0.21465(13) 0.42668(9) 0.0391(9) Uani 1 1 d .
H6 H 0.4057 0.2407 0.4362 0.047 Uiso 1 1 calc R
C7 C 0.31897(13) 0.23051(14) 0.45870(10) 0.0432(9) Uani 1 1 d .
C8 C 0.46832(14) 0.19884(13) 0.39986(9) 0.0432(9) Uani 1 1 d .
C9 C 0.3259(2) 0.0983(3) 0.3798(2) 0.134(4) Uani 1 1 d D
C9A C 0.3554(4) 0.0680(4) 0.3619(3) 0.271(10) Uani 1 1 d D
H9A1 H 0.3740 0.0862 0.3475 0.406 Uiso 1 1 calc R
H9A2 H 0.3364 0.0462 0.3502 0.406 Uiso 1 1 calc R
H9A3 H 0.3757 0.0510 0.3760 0.406 Uiso 1 1 calc R
C9B C 0.2965(7) 0.0708(6) 0.4017(4) 0.45(2) Uani 1 1 d D
H9B1 H 0.2766 0.0915 0.4135 0.680 Uiso 1 1 calc R
H9B2 H 0.3163 0.0536 0.4160 0.680 Uiso 1 1 calc R
H9B3 H 0.2776 0.0492 0.3898 0.680 Uiso 1 1 calc R
C9C C 0.2922(8) 0.1192(7) 0.3572(6) 0.85(6) Uani 1 1 d D
H9C1 H 0.2693 0.1373 0.3686 1.268 Uiso 1 1 calc R
H9C2 H 0.2767 0.0947 0.3456 1.268 Uiso 1 1 calc R
H9C3 H 0.3087 0.1392 0.3426 1.268 Uiso 1 1 calc R
C11 C 0.51902(14) 0.28666(13) 0.30939(10) 0.0454(10) Uani 1 1 d .
C12 C 0.51403(16) 0.26198(14) 0.28108(11) 0.0527(11) Uani 1 1 d .
H12 H 0.5177 0.2295 0.2812 0.063 Uiso 1 1 calc R
C13 C 0.50369(17) 0.28475(16) 0.25252(11) 0.0581(12) Uani 1 1 d .
C14 C 0.50013(16) 0.33404(15) 0.25354(10) 0.0514(10) Uani 1 1 d .
H14 H 0.4946 0.3503 0.2348 0.062 Uiso 1 1 calc R
C15 C 0.50460(13) 0.35921(14) 0.28149(10) 0.0430(9) Uani 1 1 d .
C16 C 0.51405(13) 0.33563(13) 0.30954(10) 0.0416(9) Uani 1 1 d .
H16 H 0.5171 0.3522 0.3284 0.050 Uiso 1 1 calc R
C17 C 0.53190(15) 0.26157(12) 0.33928(9) 0.0427(10) Uani 1 1 d .
C18 C 0.50170(14) 0.41223(14) 0.28130(9) 0.0400(9) Uani 1 1 d .
C19 C 0.4972(2) 0.25748(19) 0.22231(12) 0.0743(16) Uani 1 1 d .
C19A C 0.5231(7) 0.2794(4) 0.1954(2) 0.256(9) Uani 1 1 d .
H19A H 0.5559 0.2811 0.2005 0.384 Uiso 1 1 calc R
H19B H 0.5112 0.3104 0.1918 0.384 Uiso 1 1 calc R
H19C H 0.5189 0.2608 0.1767 0.384 Uiso 1 1 calc R
C19B C 0.4491(5) 0.2547(7) 0.2157(4) 0.407(17) Uani 1 1 d .
H19D H 0.4359 0.2857 0.2154 0.611 Uiso 1 1 calc R
H19E H 0.4339 0.2363 0.2317 0.611 Uiso 1 1 calc R
H19F H 0.4446 0.2402 0.1954 0.611 Uiso 1 1 calc R
C19C C 0.5152(3) 0.2100(3) 0.22235(16) 0.120(3) Uani 1 1 d .
H19G H 0.5481 0.2104 0.2273 0.181 Uiso 1 1 calc R
H19H H 0.5107 0.1962 0.2018 0.181 Uiso 1 1 calc R
H19I H 0.4988 0.1918 0.2380 0.181 Uiso 1 1 calc R
C31 C 0.57393(15) 0.17918(13) 0.44075(10) 0.0454(10) Uani 1 1 d .
C32 C 0.58693(15) 0.15588(14) 0.47175(10) 0.0472(10) Uani 1 1 d .
C33 C 0.60685(15) 0.11038(14) 0.47194(11) 0.0504(11) Uani 1 1 d .
H33 H 0.6129 0.0952 0.4528 0.060 Uiso 1 1 calc R
C34 C 0.6174(2) 0.0884(2) 0.5000 0.0552(16) Uani 1 2 d S
C35 C 0.57867(19) 0.17756(19) 0.5000 0.0426(13) Uani 1 2 d S
H35 H 0.5671 0.2081 0.5000 0.051 Uiso 1 2 calc SR
C36 C 0.6416(2) 0.0391(2) 0.5000 0.0649(18) Uani 1 2 d SD
C36A C 0.6140(8) 0.0055(5) 0.4780(5) 0.158(9) Uani 0.50 1 d PD
C36B C 0.6492(5) 0.0214(5) 0.5343(3) 0.087(4) Uani 0.50 1 d PD
C36C C 0.6886(4) 0.0446(4) 0.4830(4) 0.104(5) Uani 0.50 1 d PD
C41 C 0.68629(15) 0.25420(15) 0.37099(10) 0.0496(10) Uani 1 1 d .
C42 C 0.70197(16) 0.29803(16) 0.37945(14) 0.0493(14) Uani 1 2 d S
H42 H 0.6824 0.3176 0.3912 0.059 Uiso 1 2 calc SR
C43 C 0.71701(16) 0.22413(16) 0.35422(11) 0.0573(12) Uani 1 1 d .
H43 H 0.7069 0.1942 0.3487 0.069 Uiso 1 1 calc R
C44 C 0.76165(18) 0.23835(18) 0.34589(17) 0.0602(17) Uani 1 2 d S
C45 C 0.7949(2) 0.2051(2) 0.3278(2) 0.088(3) Uani 1 2 d SD
C45A C 0.7726(6) 0.1586(4) 0.3202(4) 0.135(9) Uani 0.50 1 d PD
C45B C 0.8378(4) 0.2000(5) 0.3497(4) 0.118(5) Uani 0.50 1 d PD
C45C C 0.8095(6) 0.2316(5) 0.2974(4) 0.146(9) Uani 0.50 1 d PD
N1 N 0.56857(12) 0.11437(9) 0.34980(8) 0.0520(9) Uani 1 1 d G
C62 C 0.55078(18) 0.07441(14) 0.36438(12) 0.135(3) Uani 1 1 d G
H62 H 0.5302 0.0772 0.3814 0.162 Uiso 1 1 calc R
C63 C 0.5638(3) 0.03020(10) 0.35356(18) 0.165(4) Uani 1 1 d G
H63 H 0.5519 0.0035 0.3633 0.198 Uiso 1 1 calc R
C64 C 0.5946(3) 0.02596(15) 0.32816(19) 0.302(12) Uani 1 1 d G
H64 H 0.6032 -0.0036 0.3209 0.363 Uiso 1 1 calc R
C65 C 0.6123(2) 0.0659(2) 0.31358(14) 0.184(6) Uani 1 1 d G
H65 H 0.6329 0.0631 0.2966 0.220 Uiso 1 1 calc R
C66 C 0.59936(16) 0.11013(17) 0.32440(10) 0.193(6) Uani 1 1 d G
H66 H 0.6113 0.1369 0.3146 0.232 Uiso 1 1 calc R
C72 C 0.63648(16) 0.23948(15) 0.37853(10) 0.0485(10) Uani 1 1 d .
C81 C 0.4077(3) 0.3507(4) 0.5000 0.166(6) Uani 1 2 d SD
H81 H 0.4169 0.3194 0.5000 0.199 Uiso 1 2 calc SR
C82 C 0.4413(4) 0.3841(4) 0.5000 0.165(6) Uani 1 2 d SD
H82 H 0.4726 0.3750 0.5000 0.198 Uiso 1 2 calc SR
C83 C 0.4306(3) 0.4306(3) 0.5000 0.111(5) Uani 1 4 d SD
H83 H 0.4537 0.4537 0.5000 0.133 Uiso 1 4 calc SR
C91 C 0.5038(4) 0.3489(3) 0.4264(3) 0.158(4) Uani 1 1 d .
H91A H 0.5055 0.3768 0.4390 0.238 Uiso 1 1 calc R
H91B H 0.4766 0.3311 0.4324 0.238 Uiso 1 1 calc R
H91C H 0.5016 0.3573 0.4044 0.238 Uiso 1 1 calc R
O13 O 0.54138(15) 0.32372(12) 0.43095(10) 0.0822(11) Uani 1 1 d .
O14 O 0.18841(18) 0.18841(18) 0.5000 0.092(3) Uani 1 4 d S
O15 O 0.5000 0.5000 0.19947(17) 0.084(2) Uani 1 4 d S
N2 N 0.36081(17) 0.36081(17) 0.5000 0.061(2) Uani 1 4 d SD
N3 N 0.5000 0.5000 0.36395(16) 0.0468(16) Uani 1 4 d SD
C86 C 0.5000 0.5000 0.4312(5) 0.144(7) Uani 1 4 d SD
H86 H 0.5000 0.5000 0.4532 0.173 Uiso 1 4 calc SR
C84 C 0.5266(3) 0.4734(3) 0.3813(3) 0.201(8) Uani 1 2 d SD
H84 H 0.5469 0.4531 0.3708 0.242 Uiso 1 2 calc SR
C85 C 0.5273(5) 0.4727(5) 0.4134(4) 0.232(10) Uani 1 2 d SD
H85 H 0.5478 0.4522 0.4234 0.279 Uiso 1 2 calc SR
C92 C 0.5284(11) 0.4716(11) 0.1839(6) 0.24(2) Uani 0.50 2 d SP
H92A H 0.5455 0.4526 0.1987 0.355 Uiso 0.50 2 calc SPR
H92B H 0.5500 0.4898 0.1715 0.355 Uiso 0.25 1 calc PR
H92C H 0.5103 0.4518 0.1701 0.355 Uiso 0.25 1 calc PR
C93 C 0.1689(8) 0.1689(8) 0.4672(11) 0.25(2) Uani 0.50 2 d SP
H93A H 0.1836 0.1854 0.4500 0.380 Uiso 0.50 2 calc SPR
H93B H 0.1356 0.1736 0.4663 0.380 Uiso 0.25 1 calc PR
H93C H 0.1758 0.1360 0.4655 0.380 Uiso 0.25 1 calc PR
O1W O 0.5000 0.5000 0.5000 1.3(2) Uani 1 8 d S

loop_
_atom_site_aniso_label
_atom_site_aniso_U_11
_atom_site_aniso_U_22
_atom_site_aniso_U_33
_atom_site_aniso_U_23
_atom_site_aniso_U_13
_atom_site_aniso_U_12
Cu1 0.0319(3) 0.0319(3) 0.0504(6) 0.000 0.000 0.0044(4)
Cu2 0.0311(3) 0.0311(3) 0.0516(6) 0.000 0.000 0.0036(4)
Cu3 0.0459(3) 0.0316(3) 0.0463(3) -0.0065(2) 0.0085(2) -0.00297(19)
Cu4 0.0550(3) 0.0318(3) 0.0432(3) -0.0060(2) 0.0117(2) -0.0064(2)
Cu5 0.0396(3) 0.0396(3) 0.0365(5) 0.000 0.000 0.0030(4)
Cu6 0.0338(3) 0.0338(3) 0.0384(5) 0.000 0.000 0.0055(4)
O1 0.0468(17) 0.0452(16) 0.0595(19) -0.0099(14) 0.0123(14) 0.0035(13)
O2 0.0449(15) 0.0316(14) 0.069(2) -0.0090(13) 0.0159(14) -0.0012(12)
O3 0.0409(15) 0.0485(16) 0.0605(18) -0.0169(14) 0.0107(14) -0.0022(12)
O4 0.0505(17) 0.0420(16) 0.074(2) -0.0116(15) 0.0214(15) -0.0063(13)
O5 0.087(2) 0.0296(14) 0.0459(17) -0.0058(13) 0.0063(15) 0.0001(14)
O6 0.074(2) 0.0316(15) 0.0512(18) -0.0052(13) 0.0047(15) 0.0013(13)
O7 0.0655(18) 0.0301(13) 0.0437(16) -0.0007(12) 0.0022(14) 0.0028(12)
O8 0.0600(18) 0.0411(15) 0.0464(17) -0.0037(13) -0.0018(14) 0.0037(13)
O9 0.0545(18) 0.0530(18) 0.067(2) -0.0155(16) 0.0138(16) -0.0203(14)
O10 0.0458(16) 0.0467(17) 0.070(2) -0.0110(15) 0.0118(15) -0.0138(13)
O11 0.078(2) 0.0492(18) 0.0464(17) -0.0048(14) 0.0078(15) -0.0024(15)
O12 0.0618(19) 0.0444(16) 0.0533(18) -0.0026(15) 0.0017(15) -0.0032(14)
C1 0.046(2) 0.041(2) 0.046(2) -0.0013(18) 0.0086(19) 0.0061(17)
C2 0.041(2) 0.056(3) 0.080(3) -0.022(2) 0.006(2) -0.009(2)
C3 0.072(3) 0.077(4) 0.079(4) -0.041(3) 0.011(3) -0.018(3)
C4 0.046(2) 0.071(3) 0.066(3) -0.035(3) 0.012(2) -0.008(2)
C5 0.047(2) 0.042(2) 0.042(2) 0.0031(18) 0.0047(18) 0.0026(18)
C6 0.043(2) 0.0319(19) 0.043(2) 0.0030(16) 0.0003(17) 0.0013(16)
C7 0.028(2) 0.041(2) 0.060(3) 0.0027(19) 0.0015(18) 0.0123(16)
C8 0.050(2) 0.033(2) 0.046(2) -0.0110(18) 0.0159(19) -0.0076(17)
C9 0.072(4) 0.157(7) 0.175(7) -0.118(6) 0.065(5) -0.062(4)
C9A 0.156(9) 0.248(13) 0.41(2) -0.266(15) 0.089(12) -0.091(9)
C9B 0.47(3) 0.40(3) 0.49(3) -0.38(3) 0.34(3) -0.36(3)
C9C 0.61(5) 0.67(6) 1.26(10) -0.79(7) -0.74(7) 0.44(5)
C11 0.048(2) 0.037(2) 0.050(2) -0.0037(19) 0.0126(19) -0.0027(17)
C12 0.069(3) 0.029(2) 0.060(3) -0.012(2) 0.000(2) 0.0079(19)
C13 0.071(3) 0.048(3) 0.056(3) -0.010(2) 0.002(2) 0.004(2)
C14 0.067(3) 0.043(2) 0.044(2) 0.0009(19) 0.004(2) 0.007(2)
C15 0.040(2) 0.039(2) 0.050(2) -0.0065(18) 0.0055(18) 0.0049(16)
C16 0.043(2) 0.037(2) 0.045(2) -0.0068(18) 0.0059(18) 0.0040(17)
C17 0.062(3) 0.0229(18) 0.043(2) -0.0015(17) 0.0224(19) -0.0057(17)
C18 0.050(2) 0.041(2) 0.029(2) 0.0019(17) 0.0003(17) 0.0068(17)
C19 0.118(5) 0.062(3) 0.042(3) -0.011(2) -0.012(3) 0.011(3)
C19A 0.52(3) 0.136(9) 0.110(8) -0.070(7) 0.110(12) -0.063(12)
C19B 0.186(13) 0.67(4) 0.37(2) -0.45(3) -0.142(14) 0.119(17)
C19C 0.167(7) 0.115(6) 0.079(5) -0.044(4) -0.021(5) 0.047(5)
C31 0.058(3) 0.031(2) 0.048(2) -0.0007(18) 0.017(2) -0.0074(17)
C32 0.050(2) 0.044(2) 0.048(2) -0.0022(19) 0.0040(19) -0.0151(19)
C33 0.053(3) 0.040(2) 0.058(3) -0.008(2) 0.008(2) -0.0091(19)
C34 0.063(4) 0.042(3) 0.061(4) 0.000 0.000 -0.015(3)
C35 0.043(3) 0.031(3) 0.054(4) 0.000 0.000 -0.002(2)
C36 0.069(5) 0.049(4) 0.077(5) 0.000 0.000 0.004(3)
C36A 0.172(18) 0.066(9) 0.24(2) -0.040(11) -0.090(17) 0.003(10)
C36B 0.102(10) 0.067(8) 0.093(9) 0.029(7) -0.030(8) 0.003(7)
C36C 0.109(10) 0.047(6) 0.158(13) 0.022(7) 0.040(9) 0.024(6)
C41 0.047(2) 0.051(2) 0.050(3) -0.005(2) 0.005(2) -0.018(2)
C42 0.051(2) 0.051(2) 0.046(3) -0.006(2) 0.006(2) -0.006(3)
C43 0.055(3) 0.053(3) 0.064(3) -0.007(2) 0.008(2) -0.018(2)
C44 0.059(2) 0.059(2) 0.063(4) -0.011(2) 0.011(2) -0.014(3)
C45 0.068(3) 0.068(3) 0.129(8) -0.040(4) 0.040(4) -0.017(4)
C45A 0.168(17) 0.064(9) 0.173(18) -0.035(10) 0.116(15) -0.020(10)
C45B 0.099(10) 0.123(12) 0.131(12) -0.033(9) -0.004(9) 0.054(9)
C45C 0.159(16) 0.078(9) 0.202(19) -0.041(11) 0.142(15) -0.039(10)
N1 0.063(2) 0.0270(17) 0.066(2) -0.0078(16) 0.0239(19) 0.0007(15)
C62 0.154(8) 0.099(6) 0.152(8) -0.005(6) 0.019(6) 0.019(5)
C63 0.153(8) 0.069(5) 0.272(14) -0.045(7) -0.012(9) -0.007(5)
C64 0.38(2) 0.125(9) 0.41(2) -0.130(12) 0.30(2) -0.057(11)
C65 0.151(8) 0.236(13) 0.164(9) -0.123(9) -0.029(7) 0.114(9)
C66 0.082(5) 0.171(9) 0.328(16) -0.143(10) 0.060(8) -0.017(5)
C72 0.060(3) 0.044(2) 0.042(2) -0.0031(19) 0.016(2) -0.018(2)
C81 0.135(11) 0.154(12) 0.209(16) 0.000 0.000 -0.029(10)
C82 0.084(8) 0.126(11) 0.28(2) 0.000 0.000 -0.006(7)
C83 0.078(6) 0.078(6) 0.177(16) 0.000 0.000 -0.036(8)
C91 0.182(10) 0.120(7) 0.173(9) -0.035(7) 0.051(8) -0.011(7)
O13 0.102(3) 0.052(2) 0.092(3) -0.0265(19) 0.007(2) 0.014(2)
O14 0.062(3) 0.062(3) 0.150(8) 0.000 0.000 -0.009(4)
O15 0.111(4) 0.111(4) 0.030(4) 0.000 0.000 0.012(5)
N2 0.041(2) 0.041(2) 0.101(6) 0.000 0.000 -0.005(3)
N3 0.053(3) 0.053(3) 0.035(4) 0.000 0.000 0.006(3)
C86 0.177(12) 0.177(12) 0.079(11) 0.000 0.000 -0.004(15)
C84 0.253(14) 0.253(14) 0.097(10) -0.011(6) 0.011(6) 0.122(16)
C85 0.296(16) 0.296(16) 0.104(12) -0.020(9) 0.020(9) 0.05(2)
C92 0.33(3) 0.33(3) 0.054(15) 0.002(16) -0.002(16) -0.06(4)
C93 0.139(15) 0.139(15) 0.48(6) -0.14(3) -0.14(3) 0.053(19)
O1W 1.0(2) 1.0(2) 2.0(6) 0.000 0.000 0.8(3)

loop_
_atom_type_symbol
_atom_type_description
_atom_type_scat_dispersion_real
_atom_type_scat_dispersion_imag
_atom_type_scat_source
C C 0.0033 0.0016 'International Tables Vol C Tables 4.2.6.8 and 6.1.1.4'
H H 0.0000 0.0000 'International Tables Vol C Tables 4.2.6.8 and 6.1.1.4'
Cu Cu 0.3201 1.2651 'International Tables Vol C Tables 4.2.6.8 and 6.1.1.4'
N N 0.0061 0.0033 'International Tables Vol C Tables 4.2.6.8 and 6.1.1.4'
O O 0.0106 0.0060 'International Tables Vol C Tables 4.2.6.8 and 6.1.1.4'

loop_
_geom_angle_atom_site_label_1
_geom_angle_atom_site_label_2
_geom_angle_atom_site_label_3
_geom_angle
_geom_angle_site_symmetry_1
_geom_angle_site_symmetry_3
O1 Cu1 O1 169.07(18) 16_556 .
O1 Cu1 O1 89.18(18) 16_556 11_556
O1 Cu1 O1 89.78(18) . 11_556
O1 Cu1 O1 89.78(18) 16_556 6
O1 Cu1 O1 89.18(18) . 6
O1 Cu1 O1 169.07(18) 11_556 6
O1 Cu1 O14 95.46(9) 16_556 .
O1 Cu1 O14 95.46(9) . .
O1 Cu1 O14 95.46(9) 11_556 .
O1 Cu1 O14 95.46(9) 6 .
O1 Cu1 Cu2 84.54(9) 16_556 .
O1 Cu1 Cu2 84.54(9) . .
O1 Cu1 Cu2 84.54(9) 11_556 .
O1 Cu1 Cu2 84.54(9) 6 .
O14 Cu1 Cu2 180.0(2) . .
O2 Cu2 O2 89.77(18) 16_556 11_556
O2 Cu2 O2 167.93(16) 16_556 .
O2 Cu2 O2 88.97(18) 11_556 .
O2 Cu2 O2 88.97(18) 16_556 6
O2 Cu2 O2 167.93(16) 11_556 6
O2 Cu2 O2 89.77(18) . 6
O2 Cu2 N2 96.03(8) 16_556 .
O2 Cu2 N2 96.03(8) 11_556 .
O2 Cu2 N2 96.03(8) . .
O2 Cu2 N2 96.03(8) 6 .
O2 Cu2 Cu1 83.97(8) 16_556 .
O2 Cu2 Cu1 83.97(8) 11_556 .
O2 Cu2 Cu1 83.97(8) . .
O2 Cu2 Cu1 83.97(8) 6 .
N2 Cu2 Cu1 180.00(19) . .
O10 Cu3 O3 169.24(12) . .
O10 Cu3 O12 89.52(13) . .
O3 Cu3 O12 89.98(13) . .
O10 Cu3 O6 88.66(13) . .
O3 Cu3 O6 89.32(13) . .
O12 Cu3 O6 166.50(12) . .
O10 Cu3 N1 94.35(12) . .
O3 Cu3 N1 96.41(12) . .
O12 Cu3 N1 94.90(13) . .
O6 Cu3 N1 98.58(12) . .
O10 Cu3 Cu4 84.81(8) . .
O3 Cu3 Cu4 84.46(8) . .
O12 Cu3 Cu4 83.09(9) . .
O6 Cu3 Cu4 83.43(8) . .
N1 Cu3 Cu4 177.82(10) . .
O11 Cu4 O4 89.13(14) . .
O11 Cu4 O5 171.80(12) . .
O4 Cu4 O5 89.90(14) . .
O11 Cu4 O9 89.80(14) . .
O4 Cu4 O9 168.44(12) . .
O5 Cu4 O9 89.52(14) . .
O11 Cu4 O13 93.78(14) . .
O4 Cu4 O13 97.09(14) . .
O5 Cu4 O13 94.42(14) . .
O9 Cu4 O13 94.47(14) . .
O11 Cu4 Cu3 86.11(9) . .
O4 Cu4 Cu3 84.62(8) . .
O5 Cu4 Cu3 85.69(8) . .
O9 Cu4 Cu3 83.83(9) . .
O13 Cu4 Cu3 178.29(12) . .
O8 Cu5 O8 89.03(16) 3_665 6
O8 Cu5 O8 169.90(18) 3_665 .
O8 Cu5 O8 90.08(17) 6 .
O8 Cu5 O8 90.08(17) 3_665 8_665
O8 Cu5 O8 169.90(18) 6 8_665
O8 Cu5 O8 89.03(16) . 8_665
O8 Cu5 O15 95.05(9) 3_665 .
O8 Cu5 O15 95.05(9) 6 .
O8 Cu5 O15 95.05(9) . .
O8 Cu5 O15 95.05(9) 8_665 .
O8 Cu5 Cu6 84.95(9) 3_665 .
O8 Cu5 Cu6 84.95(9) 6 .
O8 Cu5 Cu6 84.95(9) . .
O8 Cu5 Cu6 84.95(9) 8_665 .
O15 Cu5 Cu6 180.0 . .
O7 Cu6 O7 88.70(17) 6 3_665
O7 Cu6 O7 90.07(17) 6 .
O7 Cu6 O7 168.10(17) 3_665 .
O7 Cu6 O7 168.10(17) 6 8_665
O7 Cu6 O7 90.07(17) 3_665 8_665
O7 Cu6 O7 88.70(17) . 8_665
O7 Cu6 N3 95.95(8) 6 .
O7 Cu6 N3 95.95(8) 3_665 .
O7 Cu6 N3 95.95(8) . .
O7 Cu6 N3 95.95(8) 8_665 .
O7 Cu6 Cu5 84.05(8) 6 .
O7 Cu6 Cu5 84.05(8) 3_665 .
O7 Cu6 Cu5 84.05(8) . .
O7 Cu6 Cu5 84.05(8) 8_665 .
N3 Cu6 Cu5 180.0 . .
C7 O1 Cu1 121.3(3) . .
C7 O2 Cu2 122.1(3) . .
C8 O3 Cu3 122.0(2) . .
C8 O4 Cu4 122.5(3) . .
C17 O5 Cu4 121.2(2) . .
C17 O6 Cu3 122.6(3) . .
C18 O7 Cu6 121.7(2) . .
C18 O8 Cu5 121.2(3) . .
C72 O9 Cu4 122.4(3) . .
C72 O10 Cu3 120.6(3) . .
C31 O11 Cu4 120.8(3) . .
C31 O12 Cu3 122.7(3) . .
C2 C1 C6 121.3(4) . .
C2 C1 C7 120.1(4) . .
C6 C1 C7 118.5(4) . .
C1 C2 C3 121.1(4) . .
C1 C2 H2 119.5 . .
C3 C2 H2 119.5 . .
C4 C3 C2 117.6(4) . .
C4 C3 C9 121.6(4) . .
C2 C3 C9 120.8(5) . .
C5 C4 C3 120.5(4) . .
C5 C4 H4 119.7 . .
C3 C4 H4 119.7 . .
C6 C5 C4 120.9(4) . .
C6 C5 C8 118.9(4) . .
C4 C5 C8 120.1(4) . .
C5 C6 C1 118.5(4) . .
C5 C6 H6 120.8 . .
C1 C6 H6 120.8 . .
O2 C7 O1 127.9(4) . .
O2 C7 C1 117.2(3) . .
O1 C7 C1 114.9(4) . .
O3 C8 O4 126.3(4) . .
O3 C8 C5 117.0(3) . .
O4 C8 C5 116.6(3) . .
C9A C9 C9B 110.1(8) . .
C9A C9 C9C 106.6(9) . .
C9B C9 C9C 104.6(9) . .
C9A C9 C3 116.4(6) . .
C9B C9 C3 111.3(7) . .
C9C C9 C3 107.0(10) . .
C9 C9A H9A1 109.5 . .
C9 C9A H9A2 109.5 . .
H9A1 C9A H9A2 109.5 . .
C9 C9A H9A3 109.5 . .
H9A1 C9A H9A3 109.5 . .
H9A2 C9A H9A3 109.5 . .
C9 C9B H9B1 109.5 . .
C9 C9B H9B2 109.5 . .
H9B1 C9B H9B2 109.5 . .
C9 C9B H9B3 109.5 . .
H9B1 C9B H9B3 109.5 . .
H9B2 C9B H9B3 109.5 . .
C9 C9C H9C1 109.5 . .
C9 C9C H9C2 109.5 . .
H9C1 C9C H9C2 109.5 . .
C9 C9C H9C3 109.5 . .
H9C1 C9C H9C3 109.5 . .
H9C2 C9C H9C3 109.5 . .
C12 C11 C16 119.7(4) . .
C12 C11 C17 120.4(3) . .
C16 C11 C17 119.8(4) . .
C11 C12 C13 121.7(4) . .
C11 C12 H12 119.2 . .
C13 C12 H12 119.2 . .
C12 C13 C14 116.8(4) . .
C12 C13 C19 121.0(4) . .
C14 C13 C19 122.1(4) . .
C15 C14 C13 122.3(4) . .
C15 C14 H14 118.8 . .
C13 C14 H14 118.8 . .
C14 C15 C16 119.5(4) . .
C14 C15 C18 120.5(4) . .
C16 C15 C18 119.9(3) . .
C15 C16 C11 119.8(4) . .
C15 C16 H16 120.1 . .
C11 C16 H16 120.1 . .
O6 C17 O5 126.9(4) . .
O6 C17 C11 116.8(3) . .
O5 C17 C11 116.2(3) . .
O8 C18 O7 128.0(4) . .
O8 C18 C15 116.5(3) . .
O7 C18 C15 115.5(3) . .
C19B C19 C19C 107.1(10) . .
C19B C19 C19A 110.9(12) . .
C19C C19 C19A 102.6(7) . .
C19B C19 C13 108.6(6) . .
C19C C19 C13 116.0(5) . .
C19A C19 C13 111.5(6) . .
C19 C19A H19A 109.5 . .
C19 C19A H19B 109.5 . .
H19A C19A H19B 109.5 . .
C19 C19A H19C 109.5 . .
H19A C19A H19C 109.5 . .
H19B C19A H19C 109.5 . .
C19 C19B H19D 109.5 . .
C19 C19B H19E 109.5 . .
H19D C19B H19E 109.5 . .
C19 C19B H19F 109.5 . .
H19D C19B H19F 109.5 . .
H19E C19B H19F 109.5 . .
C19 C19C H19G 109.5 . .
C19 C19C H19H 109.5 . .
H19G C19C H19H 109.5 . .
C19 C19C H19I 109.5 . .
H19G C19C H19I 109.5 . .
H19H C19C H19I 109.5 . .
O12 C31 O11 127.1(4) . .
O12 C31 C32 117.7(3) . .
O11 C31 C32 115.0(4) . .
C35 C32 C33 118.7(4) . .
C35 C32 C31 121.0(4) . .
C33 C32 C31 120.3(4) . .
C34 C33 C32 120.7(4) . .
C34 C33 H33 119.6 . .
C32 C33 H33 119.6 . .
C33 C34 C33 119.2(6) 11_556 .
C33 C34 C36 120.4(3) 11_556 .
C33 C34 C36 120.4(3) . .
C32 C35 C32 122.0(5) 11_556 .
C32 C35 H35 119.0 11_556 .
C32 C35 H35 119.0 . .
C36C C36 C36C 56.0(12) 11_556 .
C36C C36 C36B 58.1(8) 11_556 .
C36C C36 C36B 110.5(9) . .
C36C C36 C36B 110.5(9) 11_556 11_556
C36C C36 C36B 58.1(8) . 11_556
C36B C36 C36B 138.5(11) . 11_556
C36C C36 C36A 103.1(12) 11_556 11_556
C36C C36 C36A 142.1(9) . 11_556
C36B C36 C36A 46.3(9) . 11_556
C36B C36 C36A 115.4(12) 11_556 11_556
C36C C36 C36A 142.1(9) 11_556 .
C36C C36 C36A 103.1(12) . .
C36B C36 C36A 115.4(12) . .
C36B C36 C36A 46.3(9) 11_556 .
C36A C36 C36A 74(2) 11_556 .
C36C C36 C34 107.2(6) 11_556 .
C36C C36 C34 107.2(6) . .
C36B C36 C34 110.7(6) . .
C36B C36 C34 110.7(6) 11_556 .
C36A C36 C34 109.4(8) 11_556 .
C36A C36 C34 109.4(8) . .
C36B C36A C36 66.7(7) 11_556 .
C36B C36A C36A 115.2(11) 11_556 11_556
C36 C36A C36A 53.2(10) . 11_556
C36A C36B C36C 125.3(12) 11_556 11_556
C36A C36B C36 67.0(8) 11_556 .
C36C C36B C36 60.4(6) 11_556 .
C36C C36C C36B 119.2(7) 11_556 11_556
C36C C36C C36 62.0(6) 11_556 .
C36B C36C C36 61.6(6) 11_556 .
C42 C41 C43 118.6(4) . .
C42 C41 C72 120.2(4) . .
C43 C41 C72 121.2(4) . .
C41 C42 C41 121.6(6) . 8_665
C41 C42 H42 119.2 . .
C41 C42 H42 119.2 8_665 .
C44 C43 C41 121.3(4) . .
C44 C43 H43 119.3 . .
C41 C43 H43 119.3 . .
C43 C44 C43 118.4(6) 8_665 .
C43 C44 C45 120.8(3) 8_665 .
C43 C44 C45 120.8(3) . .
C45A C45 C45A 134.4(12) . 8_665
C45A C45 C45B 112.4(9) . .
C45A C45 C45B 57.9(9) 8_665 .
C45A C45 C45B 57.9(9) . 8_665
C45A C45 C45B 112.4(9) 8_665 8_665
C45B C45 C45B 59.3(12) . 8_665
C45A C45 C44 112.8(6) . .
C45A C45 C44 112.8(6) 8_665 .
C45B C45 C44 104.5(7) . .
C45B C45 C44 104.5(7) 8_665 .
C45A C45 C45C 111.5(9) . .
C45A C45 C45C 51.6(8) 8_665 .
C45B C45 C45C 109.3(7) . .
C45B C45 C45C 149.4(9) 8_665 .
C44 C45 C45C 106.0(7) . .
C45A C45 C45C 51.6(8) . 8_665
C45A C45 C45C 111.5(9) 8_665 8_665
C45B C45 C45C 149.4(9) . 8_665
C45B C45 C45C 109.3(7) 8_665 8_665
C44 C45 C45C 106.0(7) . 8_665
C45C C45 C45C 64.9(11) . 8_665
C45C C45A C45B 127.7(11) 8_665 8_665
C45C C45A C45 65.8(7) 8_665 .
C45B C45A C45 62.2(8) 8_665 .
C45A C45B C45B 115.1(7) 8_665 8_665
C45A C45B C45 59.9(5) 8_665 .
C45B C45B C45 60.3(6) 8_665 .
C45A C45C C45 62.6(7) 8_665 .
C45A C45C C45C 114.8(7) 8_665 8_665
C45 C45C C45C 57.6(6) . 8_665
C62 N1 C66 120.0 . .
C62 N1 Cu3 116.8(2) . .
C66 N1 Cu3 122.0(2) . .
N1 C62 C63 120.0 . .
N1 C62 H62 120.0 . .
C63 C62 H62 120.0 . .
C64 C63 C62 120.0 . .
C64 C63 H63 120.0 . .
C62 C63 H63 120.0 . .
C63 C64 C65 120.0 . .
C63 C64 H64 120.0 . .
C65 C64 H64 120.0 . .
C66 C65 C64 120.0 . .
C66 C65 H65 120.0 . .
C64 C65 H65 120.0 . .
C65 C66 N1 120.0 . .
C65 C66 H66 120.0 . .
N1 C66 H66 120.0 . .
O9 C72 O10 127.9(4) . .
O9 C72 C41 115.2(4) . .
O10 C72 C41 116.9(4) . .
C82 C81 N2 123.1(10) . .
C82 C81 H81 118.5 . .
N2 C81 H81 118.5 . .
C81 C82 C83 121.9(9) . .
C81 C82 H82 119.1 . .
C83 C82 H82 119.1 . .
C82 C83 C82 115.8(11) 6 .
C82 C83 H83 122.1 6 .
C82 C83 H83 122.1 . .
O13 C91 H91A 109.5 . .
O13 C91 H91B 109.5 . .
H91A C91 H91B 109.5 . .
O13 C91 H91C 109.5 . .
H91A C91 H91C 109.5 . .
H91B C91 H91C 109.5 . .
C91 O13 Cu4 118.0(5) . .
C93 O14 C93 121(3) 11_556 .
C93 O14 Cu1 119.6(16) 11_556 .
C93 O14 Cu1 119.6(16) . .
C92 O15 C92 120(3) 3_665 .
C92 O15 Cu5 119.9(14) 3_665 .
C92 O15 Cu5 119.9(14) . .
C81 N2 C81 114.3(11) 6 .
C81 N2 Cu2 122.9(5) 6 .
C81 N2 Cu2 122.9(5) . .
C84 N3 C84 111.5(14) 3_665 .
C84 N3 Cu6 124.2(7) 3_665 .
C84 N3 Cu6 124.2(7) . .
C85 C86 C85 111(2) 3_665 .
C85 C86 H86 124.4 3_665 .
C85 C86 H86 124.4 . .
N3 C84 C85 125.3(14) . .
N3 C84 H84 117.3 . .
C85 C84 H84 117.3 . .
C86 C85 C84 123(2) . .
C86 C85 H85 118.3 . .
C84 C85 H85 118.3 . .
O15 C92 H92A 109.5 . .
O15 C92 H92B 109.5 . .
H92A C92 H92B 109.5 . .
O15 C92 H92C 109.5 . .
H92A C92 H92C 109.5 . .
H92B C92 H92C 109.5 . .
O14 C93 H93A 109.5 . .
O14 C93 H93B 109.5 . .
H93A C93 H93B 109.5 . .
O14 C93 H93C 109.5 . .
H93A C93 H93C 109.5 . .
H93B C93 H93C 109.5 . .

loop_
_geom_bond_atom_site_label_1
_geom_bond_atom_site_label_2
_geom_bond_distance
_geom_bond_site_symmetry_2
Cu1 O1 1.953(3) 16_556
Cu1 O1 1.953(3) .
Cu1 O1 1.953(3) 11_556
Cu1 O1 1.953(3) 6
Cu1 O14 2.163(7) .
Cu1 Cu2 2.6256(12) .
Cu2 O2 1.962(3) 16_556
Cu2 O2 1.962(3) 11_556
Cu2 O2 1.962(3) .
Cu2 O2 1.962(3) 6
Cu2 N2 2.159(7) .
Cu3 O10 1.964(3) .
Cu3 O3 1.968(3) .
Cu3 O12 1.976(3) .
Cu3 O6 1.981(3) .
Cu3 N1 2.138(3) .
Cu3 Cu4 2.6162(6) .
Cu4 O11 1.943(3) .
Cu4 O4 1.952(3) .
Cu4 O5 1.956(3) .
Cu4 O9 1.958(3) .
Cu4 O13 2.170(3) .
Cu5 O8 1.964(3) 3_665
Cu5 O8 1.964(3) 6
Cu5 O8 1.964(3) .
Cu5 O8 1.964(3) 8_665
Cu5 O15 2.169(7) .
Cu5 Cu6 2.6177(13) .
Cu6 O7 1.965(3) 6
Cu6 O7 1.965(3) 3_665
Cu6 O7 1.965(3) .
Cu6 O7 1.965(3) 8_665
Cu6 N3 2.152(7) .
O1 C7 1.257(5) .
O2 C7 1.229(5) .
O3 C8 1.256(4) .
O4 C8 1.258(4) .
O5 C17 1.254(5) .
O6 C17 1.253(4) .
O7 C18 1.257(4) .
O8 C18 1.237(4) .
O9 C72 1.230(5) .
O10 C72 1.251(5) .
O11 C31 1.259(5) .
O12 C31 1.251(5) .
C1 C2 1.347(6) .
C1 C6 1.392(5) .
C1 C7 1.543(5) .
C2 C3 1.403(7) .
C2 H2 0.9300 .
C3 C4 1.397(7) .
C3 C9 1.503(7) .
C4 C5 1.379(6) .
C4 H4 0.9300 .
C5 C6 1.374(5) .
C5 C8 1.517(5) .
C6 H6 0.9300 .
C9 C9A 1.423(9) .
C9 C9B 1.472(12) .
C9 C9C 1.480(13) .
C9A H9A1 0.9600 .
C9A H9A2 0.9600 .
C9A H9A3 0.9600 .
C9B H9B1 0.9600 .
C9B H9B2 0.9600 .
C9B H9B3 0.9600 .
C9C H9C1 0.9600 .
C9C H9C2 0.9600 .
C9C H9C3 0.9600 .
C11 C12 1.393(6) .
C11 C16 1.403(5) .
C11 C17 1.495(6) .
C12 C13 1.400(6) .
C12 H12 0.9300 .
C13 C14 1.409(6) .
C13 C19 1.504(6) .
C14 C15 1.386(6) .
C14 H14 0.9300 .
C15 C16 1.387(6) .
C15 C18 1.513(5) .
C16 H16 0.9300 .
C19 C19B 1.401(13) .
C19 C19C 1.448(8) .
C19 C19A 1.489(12) .
C19A H19A 0.9600 .
C19A H19B 0.9600 .
C19A H19C 0.9600 .
C19B H19D 0.9600 .
C19B H19E 0.9600 .
C19B H19F 0.9600 .
C19C H19G 0.9600 .
C19C H19H 0.9600 .
C19C H19I 0.9600 .
C31 C32 1.513(6) .
C32 C35 1.363(5) .
C32 C33 1.416(6) .
C33 C34 1.373(5) .
C33 H33 0.9300 .
C34 C33 1.373(5) 11_556
C34 C36 1.564(9) .
C35 C32 1.363(5) 11_556
C35 H35 0.9300 .
C36 C36C 1.528(11) 11_556
C36 C36C 1.528(11) .
C36 C36B 1.546(10) .
C36 C36B 1.546(10) 11_556
C36 C36A 1.549(12) 11_556
C36 C36A 1.549(12) .
C36A C36B 1.22(2) 11_556
C36A C36A 1.86(5) 11_556
C36B C36A 1.22(2) 11_556
C36B C36C 1.49(2) 11_556
C36C C36C 1.44(3) 11_556
C36C C36B 1.49(2) 11_556
C41 C42 1.374(5) .
C41 C43 1.415(6) .
C41 C72 1.514(6) .
C42 C41 1.374(5) 8_665
C42 H42 0.9300 .
C43 C44 1.380(5) .
C43 H43 0.9300 .
C44 C43 1.380(5) 8_665
C44 C45 1.542(10) .
C45 C45A 1.505(11) .
C45 C45A 1.505(11) 8_665
C45 C45B 1.539(12) .
C45 C45B 1.539(12) 8_665
C45 C45C 1.547(12) .
C45 C45C 1.547(12) 8_665
C45A C45C 1.33(2) 8_665
C45A C45B 1.47(2) 8_665
C45B C45A 1.47(2) 8_665
C45B C45B 1.52(3) 8_665
C45C C45A 1.33(2) 8_665
C45C C45C 1.66(2) 8_665
N1 C62 1.3900 .
N1 C66 1.3900 .
C62 C63 1.3900 .
C62 H62 0.9300 .
C63 C64 1.3900 .
C63 H63 0.9300 .
C64 C65 1.3900 .
C64 H64 0.9300 .
C65 C66 1.3900 .
C65 H65 0.9300 .
C66 H66 0.9300 .
C81 C82 1.349(11) .
C81 N2 1.367(10) .
C81 H81 0.9300 .
C82 C83 1.361(10) .
C82 H82 0.9300 .
C83 C82 1.361(10) 6
C83 H83 0.9300 .
C91 O13 1.302(10) .
C91 H91A 0.9600 .
C91 H91B 0.9600 .
C91 H91C 0.9600 .
O14 C93 1.59(3) 11_556
O14 C93 1.59(3) .
O15 C92 1.32(4) 3_665
O15 C92 1.32(4) .
N2 C81 1.367(10) 6
N3 C84 1.298(11) 3_665
N3 C84 1.298(11) .
C86 C85 1.332(13) 3_665
C86 C85 1.332(13) .
C86 H86 0.9300 .
C84 C85 1.354(13) .
C84 H84 0.9300 .
C85 H85 0.9300 .
C92 H92A 0.9600 .
C92 H92B 0.9600 .
C92 H92C 0.9600 .
C93 H93A 0.9600 .
C93 H93B 0.9600 .
C93 H93C 0.9600 .
